data_1520025
loop_
_publ_author_name
'Cowie, Bradley E.'
'Emslie, David J. H.'

_publ_section_title
;
 Bis-hydrocarbyl Platinum(II) Ambiphilic Ligand Complexes: Alkyl--Aryl
 Exchange between Platinum and Boron
;
_journal_issue 12
_journal_name_full Organometallics
_journal_page_first 2737
_journal_paper_doi 10.1021/om501269x
_journal_volume 34
_journal_year 2015
_chemical_formula_moiety 'C67 H69 B O3 P2 Pt S, 1.5(C2 H4 Cl2)'
_chemical_formula_sum 'C70 H75 B Cl3 O3 P2 Pt S'
_chemical_formula_weight 1370.55
_chemical_name_common PtMePh{P(OPh)3}(TXPB')
_chemical_name_systematic
;
 [PtMePh{P(OPh)3}(TXPB')]
;
_space_group_IT_number 2
_symmetry_cell_setting triclinic
_symmetry_space_group_name_Hall '-P 1'
_symmetry_space_group_name_H-M 'P -1'
_atom_sites_solution_hydrogens geom
_atom_sites_solution_primary direct
_atom_sites_solution_secondary difmap
_cell_angle_alpha 97.0740(10)
_cell_angle_beta 93.6590(10)
_cell_angle_gamma 102.0190(10)
_cell_formula_units_Z 2
_cell_length_a 9.5920(7)
_cell_length_b 12.7606(9)
_cell_length_c 26.7696(19)
_cell_measurement_reflns_used 9854
_cell_measurement_temperature 100(2)
_cell_measurement_theta_max 31.59
_cell_measurement_theta_min 2.38
_cell_volume 3166.8(4)
_computing_cell_refinement 'Bruker SMART'
_computing_data_collection 'Bruker SMART'
_computing_data_reduction 'Bruker SAINT'
_computing_molecular_graphics 'Ortep-3 for Windows (Farrugia, 1997)'
_computing_publication_material 'WinGX publication routines (Farrugia, 1999)'
_computing_structure_refinement 'SHELXL-97 (Sheldrick, 2008)'
_computing_structure_solution 'SUPERFLIP (Palatinus & Chapuis, 2007)'
_diffrn_ambient_temperature 100(2)
_diffrn_measured_fraction_theta_full 0.956
_diffrn_measured_fraction_theta_max 0.956
_diffrn_measurement_device_type 'CCD area detector'
_diffrn_measurement_method 'phi and omega scans'
_diffrn_radiation_monochromator graphite
_diffrn_radiation_type MoK\a
_diffrn_radiation_wavelength 0.71073
_diffrn_reflns_av_R_equivalents 0.0308
_diffrn_reflns_av_unetI/netI 0.0418
_diffrn_reflns_limit_h_max 12
_diffrn_reflns_limit_h_min -14
_diffrn_reflns_limit_k_max 12
_diffrn_reflns_limit_k_min -18
_diffrn_reflns_limit_l_max 39
_diffrn_reflns_limit_l_min -39
_diffrn_reflns_number 52103
_diffrn_reflns_theta_full 31.87
_diffrn_reflns_theta_max 31.87
_diffrn_reflns_theta_min 1.54
_exptl_absorpt_coefficient_mu 2.472
_exptl_absorpt_correction_T_max 0.7924
_exptl_absorpt_correction_T_min 0.5874
_exptl_absorpt_correction_type numerical
_exptl_absorpt_process_details SADABS
_exptl_crystal_colour colourless
_exptl_crystal_density_diffrn 1.437
_exptl_crystal_density_method 'not measured'
_exptl_crystal_description block
_exptl_crystal_F_000 1398
_exptl_crystal_size_max 0.29
_exptl_crystal_size_mid 0.27
_exptl_crystal_size_min 0.14
_refine_diff_density_max 1.6
_refine_diff_density_min -0.779
_refine_diff_density_rms 0.114
_refine_ls_extinction_method none
_refine_ls_goodness_of_fit_ref 1.086
_refine_ls_hydrogen_treatment constr
_refine_ls_matrix_type full
_refine_ls_number_parameters 730
_refine_ls_number_reflns 20793
_refine_ls_number_restraints 0
_refine_ls_restrained_S_all 1.086
_refine_ls_R_factor_all 0.0339
_refine_ls_R_factor_gt 0.0299
_refine_ls_shift/su_max 0.004
_refine_ls_shift/su_mean 0
_refine_ls_structure_factor_coef Fsqd
_refine_ls_weighting_details 'calc w=1/[\s^2^(Fo^2^)+(0.0286P)^2^+1.3250P] where P=(Fo^2^+2Fc^2^)/3'
_refine_ls_weighting_scheme calc
_refine_ls_wR_factor_gt 0.0665
_refine_ls_wR_factor_ref 0.0688
_reflns_number_gt 19257
_reflns_number_total 20793
_reflns_threshold_expression >2\s(I)
_cod_data_source_file om501269x_si_002.cif
_cod_data_source_block brad54
_cod_depositor_comments
;
The following automatic conversions were performed:

'_symmetry_cell_setting' value 'Triclinic' changed to 'triclinic'
according to
/usr/data/users/saulius/crontab/automatic-downloads/rss-feeds/ACS/lib/dictionaries/cif_core.dic
dictionary named 'cif_core.dic' version 2.4.2 from 2011-04-26.

Automatic conversion script
Id: cif_fix_values 3271 2015-04-21 07:52:19Z andrius 

 Adding full bibliography for 1520023--1520026.cif.
;
_cod_original_sg_symbol_H-M P-1
_cod_database_code 1520025

loop_
_symmetry_equiv_pos_as_xyz
'x, y, z'
'-x, -y, -z'

loop_
_atom_site_label
_atom_site_type_symbol
_atom_site_fract_x
_atom_site_fract_y
_atom_site_fract_z
_atom_site_U_iso_or_equiv
_atom_site_adp_type
_atom_site_occupancy
_atom_site_symmetry_multiplicity
_atom_site_calc_flag
_atom_site_refinement_flags
Pt1 Pt 0.557643(8) 0.669486(5) 0.661782(3) 0.01036(2) Uani 1 1 d .
P2 P 0.51607(6) 0.83043(4) 0.65109(2) 0.01156(10) Uani 1 1 d .
P1 P 0.38499(6) 0.61787(4) 0.71484(2) 0.01064(9) Uani 1 1 d .
S1 S 0.68076(5) 0.67452(4) 0.78268(2) 0.01251(9) Uani 1 1 d .
Cl2 Cl 0.45746(10) 0.65977(8) 0.99575(3) 0.0491(2) Uani 1 1 d .
Cl3 Cl 0.83178(8) 0.08510(5) 0.51424(3) 0.03609(16) Uani 1 1 d .
Cl1 Cl 0.19069(7) 0.55628(6) 0.90383(3) 0.03653(16) Uani 1 1 d .
O3 O 0.53022(16) 0.86975(11) 0.59643(6) 0.0142(3) Uani 1 1 d .
O2 O 0.36205(17) 0.84998(12) 0.66466(6) 0.0181(3) Uani 1 1 d .
C22 C 1.0122(3) 0.6749(2) 1.01905(10) 0.0280(6) Uani 1 1 d .
H22A H 1.0659 0.6986 1.0523 0.042 Uiso 1 1 calc R
H22B H 1.0625 0.6291 0.9981 0.042 Uiso 1 1 calc R
H22C H 0.9163 0.6335 1.0231 0.042 Uiso 1 1 calc R
O1 O 0.63143(17) 0.92639(11) 0.68433(6) 0.0164(3) Uani 1 1 d .
C37 C 0.6715(3) 1.07681(17) 0.86774(9) 0.0198(4) Uani 1 1 d .
H37 H 0.7284 1.1132 0.8447 0.024 Uiso 1 1 calc R
C17 C 0.0988(2) 0.25716(19) 0.77977(11) 0.0260(5) Uani 1 1 d .
H17A H 0.0324 0.1913 0.7858 0.039 Uiso 1 1 calc R
H17B H 0.107 0.2557 0.7434 0.039 Uiso 1 1 calc R
H17C H 0.0626 0.3207 0.7927 0.039 Uiso 1 1 calc R
C53 C 0.7194(3) 1.25779(18) 0.67965(11) 0.0272(6) Uani 1 1 d .
H53 H 0.7408 1.3337 0.679 0.033 Uiso 1 1 calc R
C1 C 0.4937(2) 0.38774(15) 0.82364(8) 0.0142(4) Uani 1 1 d .
H1 H 0.5172 0.3396 0.8456 0.017 Uiso 1 1 calc R
C18 C 0.3011(3) 0.16348(17) 0.78648(10) 0.0223(5) Uani 1 1 d .
H18A H 0.2324 0.098 0.7915 0.033 Uiso 1 1 calc R
H18B H 0.394 0.165 0.8044 0.033 Uiso 1 1 calc R
H18C H 0.3116 0.1635 0.7503 0.033 Uiso 1 1 calc R
C52 C 0.7715(3) 1.18982(18) 0.64462(10) 0.0243(5) Uani 1 1 d .
H52 H 0.8286 1.2195 0.6199 0.029 Uiso 1 1 calc R
C48 C 0.8496(3) 0.94431(18) 0.79648(10) 0.0218(5) Uani 1 1 d .
H48A H 0.9062 0.8929 0.7836 0.033 Uiso 1 1 calc R
H48B H 0.9121 1.0164 0.8056 0.033 Uiso 1 1 calc R
H48C H 0.7746 0.947 0.7704 0.033 Uiso 1 1 calc R
C3 C 0.3252(2) 0.43490(15) 0.76597(8) 0.0125(4) Uani 1 1 d .
H3 H 0.2335 0.4196 0.7476 0.015 Uiso 1 1 calc R
C23 C 0.9243(3) 0.8459(2) 1.02789(9) 0.0256(5) Uani 1 1 d .
H23A H 0.9777 0.8651 1.0614 0.038 Uiso 1 1 calc R
H23B H 0.8267 0.8066 1.0311 0.038 Uiso 1 1 calc R
H23C H 0.9208 0.9119 1.0131 0.038 Uiso 1 1 calc R
C63 C 0.5185(3) 0.8314(2) 0.50793(10) 0.0261(5) Uani 1 1 d .
H63 H 0.5964 0.8915 0.5086 0.031 Uiso 1 1 calc R
C61 C 0.1700(2) 0.92811(17) 0.68572(9) 0.0176(4) Uani 1 1 d .
H61 H 0.1456 0.8741 0.707 0.021 Uiso 1 1 calc R
C15 C 0.7715(3) 0.41331(17) 0.87669(9) 0.0202(5) Uani 1 1 d .
H15A H 0.7419 0.3401 0.8579 0.03 Uiso 1 1 calc R
H15B H 0.7119 0.4205 0.9048 0.03 Uiso 1 1 calc R
H15C H 0.8721 0.4262 0.89 0.03 Uiso 1 1 calc R
C10 C 0.5984(2) 0.47752(15) 0.81750(8) 0.0121(4) Uani 1 1 d .
C2 C 0.3555(2) 0.36509(15) 0.79901(8) 0.0129(4) Uani 1 1 d .
C40 C 0.4997(3) 0.97174(19) 0.93437(9) 0.0221(5) Uani 1 1 d .
H40 H 0.44 0.9352 0.9567 0.027 Uiso 1 1 calc R
C102 C 0.9381(4) -0.0138(3) 0.51340(16) 0.0527(9) Uani 1 1 d .
H104 H 0.9688 -0.0211 0.5486 0.063 Uiso 1 1 calc R
H105 H 0.8795 -0.0846 0.4973 0.063 Uiso 1 1 calc R
C29 C 0.2437(2) 0.43652(17) 0.64821(9) 0.0166(4) Uani 1 1 d .
H29 H 0.3228 0.4067 0.6575 0.02 Uiso 1 1 calc R
C51 C 0.7411(2) 1.07882(17) 0.64526(9) 0.0187(4) Uani 1 1 d .
H51 H 0.7768 1.0322 0.6213 0.022 Uiso 1 1 calc R
C59 C 0.1230(3) 1.08382(19) 0.65070(10) 0.0240(5) Uani 1 1 d .
H59 H 0.0666 1.1362 0.648 0.029 Uiso 1 1 calc R
C36 C 0.6816(2) 0.97108(16) 0.87446(9) 0.0164(4) Uani 1 1 d .
C6 C 0.8860(2) 0.82603(16) 0.91531(8) 0.0156(4) Uani 1 1 d .
H6 H 0.9166 0.8988 0.9312 0.019 Uiso 1 1 calc R
C39 C 0.4926(3) 1.07590(19) 0.92693(10) 0.0238(5) Uani 1 1 d .
H39 H 0.428 1.1111 0.9443 0.029 Uiso 1 1 calc R
C38 C 0.5794(3) 1.12912(18) 0.89423(10) 0.0224(5) Uani 1 1 d .
H38 H 0.576 1.2014 0.8899 0.027 Uiso 1 1 calc R
C13 C 0.7983(2) 0.61271(15) 0.86877(8) 0.0130(4) Uani 1 1 d .
C64 C 0.4591(3) 0.7688(3) 0.46250(11) 0.0371(7) Uani 1 1 d .
H64 H 0.496 0.7866 0.4318 0.044 Uiso 1 1 calc R
C9 C 0.7535(2) 0.49643(16) 0.84123(8) 0.0146(4) Uani 1 1 d .
C60 C 0.0862(3) 1.00438(18) 0.68123(10) 0.0213(5) Uani 1 1 d .
H60 H 0.0035 1.0017 0.6992 0.026 Uiso 1 1 calc R
C24 C 0.2326(2) 0.53783(15) 0.67256(8) 0.0129(4) Uani 1 1 d .
C100 C 0.3687(3) 0.6199(2) 0.89520(11) 0.0286(6) Uani 1 1 d .
H101 H 0.3914 0.5934 0.861 0.034 Uiso 1 1 calc R
H100 H 0.3764 0.699 0.8974 0.034 Uiso 1 1 calc R
C42 C 0.7026(2) 0.68899(16) 0.60835(8) 0.0144(4) Uani 1 1 d .
C26 C 0.0144(2) 0.52418(19) 0.61961(9) 0.0207(5) Uani 1 1 d .
H26 H -0.0641 0.5541 0.6097 0.025 Uiso 1 1 calc R
C19 C 0.2310(3) 0.2618(2) 0.86375(10) 0.0296(6) Uani 1 1 d .
H19A H 0.1615 0.1965 0.8685 0.044 Uiso 1 1 calc R
H19B H 0.1975 0.326 0.8775 0.044 Uiso 1 1 calc R
H19C H 0.3238 0.262 0.8814 0.044 Uiso 1 1 calc R
C12 C 0.7704(2) 0.69798(15) 0.84442(8) 0.0120(4) Uani 1 1 d .
C57 C 0.3267(3) 1.01093(19) 0.62764(10) 0.0239(5) Uani 1 1 d .
H57 H 0.4084 1.0131 0.6092 0.029 Uiso 1 1 calc R
C35 C 0.3943(2) 0.81645(16) 0.77428(8) 0.0141(4) Uani 1 1 d .
H35 H 0.4842 0.8401 0.7616 0.017 Uiso 1 1 calc R
C16 C 0.2469(2) 0.26320(16) 0.80714(9) 0.0160(4) Uani 1 1 d .
C66 C 0.2900(3) 0.65708(19) 0.50602(10) 0.0256(5) Uani 1 1 d .
H66 H 0.2117 0.5972 0.5052 0.031 Uiso 1 1 calc R
C21 C 1.1517(3) 0.8372(2) 0.98759(10) 0.0252(5) Uani 1 1 d .
H21A H 1.2064 0.8572 1.0208 0.038 Uiso 1 1 calc R
H21B H 1.1458 0.9028 0.9727 0.038 Uiso 1 1 calc R
H21C H 1.1996 0.7918 0.9654 0.038 Uiso 1 1 calc R
C41 C 0.5947(2) 0.92100(17) 0.90904(9) 0.0190(4) Uani 1 1 d .
H41 H 0.6013 0.8504 0.9152 0.023 Uiso 1 1 calc R
C45 C 0.9015(3) 0.70811(19) 0.53472(9) 0.0212(5) Uani 1 1 d .
H45 H 0.9684 0.7145 0.51 0.025 Uiso 1 1 calc R
C56 C 0.2888(2) 0.93218(16) 0.65875(9) 0.0160(4) Uani 1 1 d .
C14 C 0.8526(2) 0.48186(17) 0.79874(9) 0.0183(4) Uani 1 1 d .
H14A H 0.8246 0.4077 0.781 0.027 Uiso 1 1 calc R
H14B H 0.9519 0.4956 0.8135 0.027 Uiso 1 1 calc R
H14C H 0.8439 0.533 0.7748 0.027 Uiso 1 1 calc R
C58 C 0.2422(3) 1.0866(2) 0.62415(11) 0.0277(6) Uani 1 1 d .
H58 H 0.2669 1.1412 0.6031 0.033 Uiso 1 1 calc R
C5 C 0.8128(2) 0.80635(16) 0.86731(8) 0.0136(4) Uani 1 1 d .
C44 C 0.7686(3) 0.63790(18) 0.52372(9) 0.0202(4) Uani 1 1 d .
H44 H 0.7438 0.5964 0.4912 0.024 Uiso 1 1 calc R
C4 C 0.4259(2) 0.52712(15) 0.75894(8) 0.0115(4) Uani 1 1 d .
C28 C 0.1398(3) 0.37963(18) 0.61052(9) 0.0192(4) Uani 1 1 d .
H28 H 0.1471 0.3105 0.5945 0.023 Uiso 1 1 calc R
C7 C 0.9165(2) 0.74368(16) 0.94123(8) 0.0146(4) Uani 1 1 d .
C65 C 0.3467(3) 0.6808(2) 0.46148(11) 0.0316(6) Uani 1 1 d .
H65 H 0.3086 0.6369 0.4304 0.038 Uiso 1 1 calc R
C30 C 0.3134(2) 0.71192(15) 0.75774(8) 0.0126(4) Uani 1 1 d .
C62 C 0.4626(2) 0.80482(17) 0.55199(9) 0.0158(4) Uani 1 1 d .
C54 C 0.6363(3) 1.21465(19) 0.71547(11) 0.0294(6) Uani 1 1 d .
H54 H 0.5998 1.2611 0.7393 0.035 Uiso 1 1 calc R
C31 C 0.1829(2) 0.67810(17) 0.77772(9) 0.0186(4) Uani 1 1 d .
H31 H 0.128 0.6068 0.7672 0.022 Uiso 1 1 calc R
C25 C 0.1181(2) 0.58156(17) 0.65770(9) 0.0175(4) Uani 1 1 d .
H25 H 0.1103 0.6507 0.6735 0.021 Uiso 1 1 calc R
C47 C 0.8369(2) 0.75944(17) 0.61843(9) 0.0180(4) Uani 1 1 d .
H47 H 0.8617 0.802 0.6507 0.022 Uiso 1 1 calc R
C33 C 0.2133(3) 0.85170(18) 0.82855(9) 0.0200(4) Uani 1 1 d .
H33 H 0.179 0.8992 0.8525 0.024 Uiso 1 1 calc R
C67 C 0.3458(3) 0.71939(17) 0.55187(9) 0.0199(4) Uani 1 1 d .
H67 H 0.3053 0.7041 0.5823 0.024 Uiso 1 1 calc R
C27 C 0.0259(2) 0.42362(19) 0.59629(9) 0.0209(5) Uani 1 1 d .
H27 H -0.0448 0.3847 0.5704 0.025 Uiso 1 1 calc R
C43 C 0.6717(2) 0.62824(17) 0.56008(9) 0.0177(4) Uani 1 1 d .
H43 H 0.5818 0.579 0.5521 0.021 Uiso 1 1 calc R
C46 C 0.9355(3) 0.76871(19) 0.58214(10) 0.0224(5) Uani 1 1 d .
H46 H 1.0263 0.8168 0.59 0.027 Uiso 1 1 calc R
C34 C 0.3430(2) 0.88593(16) 0.80932(9) 0.0166(4) Uani 1 1 d .
H34 H 0.3974 0.9573 0.8201 0.02 Uiso 1 1 calc R
C101 C 0.4751(3) 0.5985(3) 0.93359(11) 0.0341(6) Uani 1 1 d .
H102 H 0.5729 0.6267 0.9244 0.041 Uiso 1 1 calc R
H103 H 0.4623 0.5194 0.9332 0.041 Uiso 1 1 calc R
C20 C 0.9994(3) 0.77379(18) 0.99355(9) 0.0191(4) Uani 1 1 d .
C8 C 0.8692(2) 0.63745(16) 0.91757(8) 0.0148(4) Uani 1 1 d .
H8 H 0.8855 0.58 0.935 0.018 Uiso 1 1 calc R
C50 C 0.6579(2) 1.03778(16) 0.68137(9) 0.0160(4) Uani 1 1 d .
C55 C 0.6055(3) 1.10366(18) 0.71700(10) 0.0238(5) Uani 1 1 d .
H55 H 0.5497 1.0739 0.742 0.029 Uiso 1 1 calc R
C11 C 0.5609(2) 0.55024(15) 0.78632(8) 0.0118(4) Uani 1 1 d .
B1 B 0.7794(3) 0.90701(18) 0.84431(9) 0.0150(4) Uani 1 1 d .
C32 C 0.1332(3) 0.74716(19) 0.81256(10) 0.0223(5) Uani 1 1 d .
H32 H 0.0441 0.7234 0.8257 0.027 Uiso 1 1 calc R
C49 C 0.6210(3) 0.52179(17) 0.66298(9) 0.0183(4) Uani 1 1 d .
H49A H 0.5689 0.4814 0.6874 0.027 Uiso 1 1 calc R
H49B H 0.7241 0.5358 0.6728 0.027 Uiso 1 1 calc R
H49C H 0.5996 0.4792 0.6293 0.027 Uiso 1 1 calc R

loop_
_atom_site_aniso_label
_atom_site_aniso_U_11
_atom_site_aniso_U_22
_atom_site_aniso_U_33
_atom_site_aniso_U_23
_atom_site_aniso_U_13
_atom_site_aniso_U_12
Pt1 0.01142(4) 0.00914(3) 0.01091(4) 0.00181(2) 0.00156(3) 0.00276(2)
P2 0.0133(2) 0.0105(2) 0.0114(2) 0.00254(17) 0.00148(19) 0.00307(17)
P1 0.0108(2) 0.0092(2) 0.0120(2) 0.00222(17) 0.00061(18) 0.00225(17)
S1 0.0122(2) 0.01077(19) 0.0138(2) 0.00390(16) -0.00131(18) 0.00028(16)
Cl2 0.0494(5) 0.0652(5) 0.0302(4) -0.0129(4) -0.0049(3) 0.0207(4)
Cl3 0.0338(4) 0.0328(3) 0.0501(5) 0.0167(3) 0.0180(3) 0.0158(3)
Cl1 0.0240(3) 0.0397(4) 0.0422(4) 0.0016(3) 0.0024(3) 0.0013(3)
O3 0.0175(7) 0.0131(6) 0.0115(7) 0.0038(5) 0.0013(6) 0.0011(5)
O2 0.0168(7) 0.0192(7) 0.0240(9) 0.0112(6) 0.0066(6) 0.0107(6)
C22 0.0387(15) 0.0277(12) 0.0176(12) 0.0071(9) -0.0068(11) 0.0079(11)
O1 0.0211(8) 0.0097(6) 0.0168(8) 0.0017(5) -0.0025(6) 0.0013(5)
C37 0.0222(11) 0.0157(9) 0.0210(12) 0.0036(8) -0.0034(9) 0.0038(8)
C17 0.0149(10) 0.0189(10) 0.0443(16) 0.0103(10) 0.0036(10) 0.0003(8)
C53 0.0311(13) 0.0116(9) 0.0370(15) 0.0013(9) -0.0038(11) 0.0038(9)
C1 0.0170(10) 0.0114(8) 0.0155(10) 0.0044(7) 0.0020(8) 0.0041(7)
C18 0.0224(11) 0.0128(9) 0.0305(13) 0.0038(8) -0.0028(10) 0.0021(8)
C52 0.0256(12) 0.0179(10) 0.0291(13) 0.0087(9) 0.0037(10) 0.0006(9)
C48 0.0230(11) 0.0196(10) 0.0252(13) 0.0099(9) 0.0026(10) 0.0059(9)
C3 0.0124(9) 0.0118(8) 0.0133(10) 0.0018(7) 0.0015(7) 0.0024(7)
C23 0.0344(14) 0.0277(12) 0.0149(11) 0.0010(9) 0.0010(10) 0.0084(10)
C63 0.0211(12) 0.0392(13) 0.0172(12) 0.0047(10) 0.0025(9) 0.0040(10)
C61 0.0171(10) 0.0166(9) 0.0190(11) 0.0006(8) 0.0010(8) 0.0046(8)
C15 0.0200(11) 0.0140(9) 0.0267(12) 0.0070(8) -0.0050(9) 0.0036(8)
C10 0.0130(9) 0.0098(8) 0.0135(10) 0.0015(6) 0.0008(7) 0.0030(7)
C2 0.0148(9) 0.0095(8) 0.0146(10) 0.0021(7) 0.0030(8) 0.0023(7)
C40 0.0216(11) 0.0231(11) 0.0209(12) 0.0030(9) 0.0003(9) 0.0041(9)
C102 0.051(2) 0.054(2) 0.064(3) 0.0213(18) 0.0159(19) 0.0254(17)
C29 0.0169(10) 0.0167(9) 0.0161(10) 0.0021(7) -0.0020(8) 0.0047(8)
C51 0.0193(11) 0.0157(9) 0.0215(12) 0.0032(8) 0.0027(9) 0.0043(8)
C59 0.0216(12) 0.0212(10) 0.0325(14) 0.0057(9) 0.0002(10) 0.0117(9)
C36 0.0182(10) 0.0143(9) 0.0164(10) 0.0030(7) -0.0042(8) 0.0039(7)
C6 0.0166(10) 0.0127(8) 0.0161(10) -0.0004(7) -0.0013(8) 0.0024(7)
C39 0.0235(12) 0.0249(11) 0.0233(13) -0.0010(9) -0.0012(10) 0.0098(9)
C38 0.0269(12) 0.0163(9) 0.0239(12) 0.0018(8) -0.0052(10) 0.0073(9)
C13 0.0110(9) 0.0128(8) 0.0154(10) 0.0029(7) 0.0007(7) 0.0026(7)
C64 0.0255(13) 0.068(2) 0.0158(13) -0.0005(12) 0.0025(10) 0.0098(13)
C9 0.0131(9) 0.0121(8) 0.0184(11) 0.0030(7) -0.0024(8) 0.0031(7)
C60 0.0172(10) 0.0220(10) 0.0253(12) -0.0001(9) 0.0016(9) 0.0079(8)
C24 0.0132(9) 0.0128(8) 0.0122(9) 0.0036(7) -0.0001(7) 0.0009(7)
C100 0.0254(13) 0.0342(13) 0.0265(14) 0.0026(10) 0.0074(11) 0.0064(10)
C42 0.0158(10) 0.0128(8) 0.0161(10) 0.0033(7) 0.0036(8) 0.0051(7)
C26 0.0152(10) 0.0261(11) 0.0205(12) 0.0054(9) -0.0039(9) 0.0045(8)
C19 0.0327(14) 0.0268(12) 0.0284(14) 0.0093(10) 0.0119(11) -0.0015(10)
C12 0.0101(8) 0.0134(8) 0.0124(9) 0.0024(7) 0.0001(7) 0.0025(7)
C57 0.0194(11) 0.0262(11) 0.0320(14) 0.0137(10) 0.0072(10) 0.0113(9)
C35 0.0139(9) 0.0145(9) 0.0139(10) 0.0025(7) 0.0003(8) 0.0034(7)
C16 0.0148(10) 0.0122(8) 0.0214(11) 0.0055(7) 0.0031(8) 0.0012(7)
C66 0.0238(12) 0.0218(11) 0.0292(14) -0.0005(9) -0.0095(10) 0.0060(9)
C21 0.0206(11) 0.0266(11) 0.0249(13) 0.0016(9) -0.0079(10) 0.0014(9)
C41 0.0208(11) 0.0166(9) 0.0194(11) 0.0047(8) -0.0013(9) 0.0034(8)
C45 0.0224(11) 0.0250(11) 0.0203(12) 0.0064(9) 0.0114(9) 0.0095(9)
C56 0.0152(10) 0.0143(9) 0.0197(11) 0.0030(7) -0.0009(8) 0.0059(7)
C14 0.0152(10) 0.0153(9) 0.0242(12) 0.0003(8) -0.0002(8) 0.0052(8)
C58 0.0246(12) 0.0249(11) 0.0409(16) 0.0176(11) 0.0066(11) 0.0133(10)
C5 0.0117(9) 0.0135(8) 0.0155(10) 0.0027(7) 0.0002(7) 0.0025(7)
C44 0.0256(12) 0.0209(10) 0.0156(11) 0.0021(8) 0.0048(9) 0.0076(9)
C4 0.0123(9) 0.0102(8) 0.0124(9) 0.0022(6) 0.0028(7) 0.0029(7)
C28 0.0222(11) 0.0179(9) 0.0154(11) -0.0002(8) -0.0012(9) 0.0017(8)
C7 0.0146(9) 0.0166(9) 0.0122(10) 0.0020(7) -0.0008(7) 0.0030(7)
C65 0.0254(13) 0.0448(15) 0.0227(13) -0.0115(11) -0.0045(10) 0.0149(11)
C30 0.0127(9) 0.0125(8) 0.0135(10) 0.0033(7) 0.0016(7) 0.0042(7)
C62 0.0153(10) 0.0172(9) 0.0157(10) 0.0019(7) -0.0007(8) 0.0063(8)
C54 0.0343(14) 0.0158(10) 0.0363(15) -0.0067(9) 0.0052(12) 0.0066(10)
C31 0.0162(10) 0.0165(9) 0.0227(12) 0.0020(8) 0.0056(9) 0.0022(8)
C25 0.0172(10) 0.0174(9) 0.0181(11) 0.0035(8) -0.0004(8) 0.0044(8)
C47 0.0167(10) 0.0186(9) 0.0183(11) 0.0017(8) 0.0036(8) 0.0031(8)
C33 0.0208(11) 0.0220(10) 0.0191(11) -0.0016(8) 0.0042(9) 0.0106(8)
C67 0.0215(11) 0.0184(10) 0.0183(11) 0.0042(8) -0.0051(9) 0.0018(8)
C27 0.0176(10) 0.0243(11) 0.0172(11) 0.0021(8) -0.0038(8) -0.0015(8)
C43 0.0197(11) 0.0173(9) 0.0162(11) 0.0013(8) 0.0024(8) 0.0045(8)
C46 0.0165(10) 0.0248(11) 0.0252(13) 0.0039(9) 0.0051(9) 0.0016(9)
C34 0.0195(10) 0.0127(8) 0.0174(11) 0.0000(7) -0.0003(8) 0.0049(7)
C101 0.0271(14) 0.0467(16) 0.0306(15) -0.0008(12) 0.0059(12) 0.0154(12)
C20 0.0228(11) 0.0202(10) 0.0136(10) 0.0025(8) -0.0038(8) 0.0046(8)
C8 0.0138(9) 0.0154(9) 0.0160(10) 0.0051(7) 0.0000(8) 0.0038(7)
C50 0.0179(10) 0.0104(8) 0.0188(11) 0.0012(7) -0.0020(8) 0.0026(7)
C55 0.0277(12) 0.0186(10) 0.0236(12) -0.0022(9) 0.0047(10) 0.0039(9)
C11 0.0121(9) 0.0098(8) 0.0133(9) 0.0021(6) 0.0017(7) 0.0014(7)
B1 0.0150(11) 0.0131(9) 0.0147(11) 0.0020(8) -0.0030(9) -0.0009(8)
C32 0.0177(11) 0.0232(10) 0.0278(13) 0.0029(9) 0.0086(9) 0.0069(9)
C49 0.0229(11) 0.0167(9) 0.0198(11) 0.0059(8) 0.0086(9) 0.0103(8)

loop_
_atom_type_symbol
_atom_type_description
_atom_type_scat_dispersion_real
_atom_type_scat_dispersion_imag
_atom_type_scat_source
C C 0.0033 0.0016 'International Tables Vol C Tables 4.2.6.8 and 6.1.1.4'
H H 0 0 'International Tables Vol C Tables 4.2.6.8 and 6.1.1.4'
B B 0.0013 0.0007 'International Tables Vol C Tables 4.2.6.8 and 6.1.1.4'
Cl Cl 0.1484 0.1585 'International Tables Vol C Tables 4.2.6.8 and 6.1.1.4'
O O 0.0106 0.006 'International Tables Vol C Tables 4.2.6.8 and 6.1.1.4'
P P 0.1023 0.0942 'International Tables Vol C Tables 4.2.6.8 and 6.1.1.4'
Pt Pt -1.7033 8.3905 'International Tables Vol C Tables 4.2.6.8 and 6.1.1.4'
S S 0.1246 0.1234 'International Tables Vol C Tables 4.2.6.8 and 6.1.1.4'

loop_
_geom_angle_atom_site_label_1
_geom_angle_atom_site_label_2
_geom_angle_atom_site_label_3
_geom_angle
_geom_angle_site_symmetry_1
C42 Pt1 C49 82.50(8) .
C42 Pt1 P2 88.10(6) .
C49 Pt1 P2 170.60(6) .
C42 Pt1 P1 170.28(6) .
C49 Pt1 P1 90.07(6) .
P2 Pt1 P1 99.280(19) .
O1 P2 O2 106.07(9) .
O1 P2 O3 99.54(8) .
O2 P2 O3 102.94(9) .
O1 P2 Pt1 111.62(6) .
O2 P2 Pt1 115.76(6) .
O3 P2 Pt1 119.00(6) .
C30 P1 C24 106.24(10) .
C30 P1 C4 99.55(9) .
C24 P1 C4 105.07(9) .
C30 P1 Pt1 124.32(7) .
C24 P1 Pt1 104.24(7) .
C4 P1 Pt1 115.81(7) .
C11 S1 C12 99.36(10) .
C62 O3 P2 122.28(13) .
C56 O2 P2 134.08(14) .
C20 C22 H22A 109.5 .
C20 C22 H22B 109.5 .
H22A C22 H22B 109.5 .
C20 C22 H22C 109.5 .
H22A C22 H22C 109.5 .
H22B C22 H22C 109.5 .
C50 O1 P2 128.77(14) .
C38 C37 C36 121.1(2) .
C38 C37 H37 119.4 .
C36 C37 H37 119.4 .
C16 C17 H17A 109.5 .
C16 C17 H17B 109.5 .
H17A C17 H17B 109.5 .
C16 C17 H17C 109.5 .
H17A C17 H17C 109.5 .
H17B C17 H17C 109.5 .
C54 C53 C52 119.7(2) .
C54 C53 H53 120.2 .
C52 C53 H53 120.2 .
C10 C1 C2 123.06(19) .
C10 C1 H1 118.5 .
C2 C1 H1 118.5 .
C16 C18 H18A 109.5 .
C16 C18 H18B 109.5 .
H18A C18 H18B 109.5 .
C16 C18 H18C 109.5 .
H18A C18 H18C 109.5 .
H18B C18 H18C 109.5 .
C53 C52 C51 120.7(2) .
C53 C52 H52 119.7 .
C51 C52 H52 119.7 .
B1 C48 H48A 109.5 .
B1 C48 H48B 109.5 .
H48A C48 H48B 109.5 .
B1 C48 H48C 109.5 .
H48A C48 H48C 109.5 .
H48B C48 H48C 109.5 .
C2 C3 C4 121.8(2) .
C2 C3 H3 119.1 .
C4 C3 H3 119.1 .
C20 C23 H23A 109.5 .
C20 C23 H23B 109.5 .
H23A C23 H23B 109.5 .
C20 C23 H23C 109.5 .
H23A C23 H23C 109.5 .
H23B C23 H23C 109.5 .
C62 C63 C64 118.8(2) .
C62 C63 H63 120.6 .
C64 C63 H63 120.6 .
C56 C61 C60 119.2(2) .
C56 C61 H61 120.4 .
C60 C61 H61 120.4 .
C9 C15 H15A 109.5 .
C9 C15 H15B 109.5 .
H15A C15 H15B 109.5 .
C9 C15 H15C 109.5 .
H15A C15 H15C 109.5 .
H15B C15 H15C 109.5 .
C1 C10 C11 117.91(19) .
C1 C10 C9 122.52(18) .
C11 C10 C9 119.50(17) .
C3 C2 C1 117.38(18) .
C3 C2 C16 122.72(19) .
C1 C2 C16 119.83(18) .
C39 C40 C41 119.5(2) .
C39 C40 H40 120.2 .
C41 C40 H40 120.2 .
C102 C102 Cl3 112.1(3) 2_756
C102 C102 H104 109.2 2_756
Cl3 C102 H104 109.2 .
C102 C102 H105 109.2 2_756
Cl3 C102 H105 109.2 .
H104 C102 H105 107.9 .
C28 C29 C24 120.4(2) .
C28 C29 H29 119.8 .
C24 C29 H29 119.8 .
C50 C51 C52 118.5(2) .
C50 C51 H51 120.7 .
C52 C51 H51 120.7 .
C58 C59 C60 119.7(2) .
C58 C59 H59 120.2 .
C60 C59 H59 120.2 .
C37 C36 C41 117.0(2) .
C37 C36 B1 123.3(2) .
C41 C36 B1 119.68(19) .
C5 C6 C7 123.05(19) .
C5 C6 H6 118.5 .
C7 C6 H6 118.5 .
C40 C39 C38 120.2(2) .
C40 C39 H39 119.9 .
C38 C39 H39 119.9 .
C39 C38 C37 120.1(2) .
C39 C38 H38 120 .
C37 C38 H38 120 .
C12 C13 C8 118.19(18) .
C12 C13 C9 119.47(18) .
C8 C13 C9 122.32(18) .
C65 C64 C63 120.6(3) .
C65 C64 H64 119.7 .
C63 C64 H64 119.7 .
C13 C9 C15 111.65(18) .
C13 C9 C10 108.75(17) .
C15 C9 C10 111.89(17) .
C13 C9 C14 108.99(17) .
C15 C9 C14 106.48(18) .
C10 C9 C14 108.98(18) .
C59 C60 C61 120.3(2) .
C59 C60 H60 119.9 .
C61 C60 H60 119.9 .
C25 C24 C29 119.16(19) .
C25 C24 P1 121.67(16) .
C29 C24 P1 118.30(16) .
C101 C100 Cl1 112.2(2) .
C101 C100 H101 109.2 .
Cl1 C100 H101 109.2 .
C101 C100 H100 109.2 .
Cl1 C100 H100 109.2 .
H101 C100 H100 107.9 .
C47 C42 C43 116.8(2) .
C47 C42 Pt1 122.49(16) .
C43 C42 Pt1 120.71(15) .
C27 C26 C25 120.0(2) .
C27 C26 H26 120 .
C25 C26 H26 120 .
C16 C19 H19A 109.5 .
C16 C19 H19B 109.5 .
H19A C19 H19B 109.5 .
C16 C19 H19C 109.5 .
H19A C19 H19C 109.5 .
H19B C19 H19C 109.5 .
C13 C12 C5 121.85(19) .
C13 C12 S1 121.41(15) .
C5 C12 S1 116.74(16) .
C56 C57 C58 118.4(2) .
C56 C57 H57 120.8 .
C58 C57 H57 120.8 .
C34 C35 C30 120.0(2) .
C34 C35 H35 120 .
C30 C35 H35 120 .
C18 C16 C19 108.7(2) .
C18 C16 C2 108.86(18) .
C19 C16 C2 110.18(18) .
C18 C16 C17 108.58(19) .
C19 C16 C17 108.7(2) .
C2 C16 C17 111.75(18) .
C65 C66 C67 120.9(2) .
C65 C66 H66 119.5 .
C67 C66 H66 119.5 .
C20 C21 H21A 109.5 .
C20 C21 H21B 109.5 .
H21A C21 H21B 109.5 .
C20 C21 H21C 109.5 .
H21A C21 H21C 109.5 .
H21B C21 H21C 109.5 .
C40 C41 C36 121.9(2) .
C40 C41 H41 119 .
C36 C41 H41 119 .
C46 C45 C44 119.2(2) .
C46 C45 H45 120.4 .
C44 C45 H45 120.4 .
C61 C56 C57 121.3(2) .
C61 C56 O2 114.45(19) .
C57 C56 O2 124.2(2) .
C9 C14 H14A 109.5 .
C9 C14 H14B 109.5 .
H14A C14 H14B 109.5 .
C9 C14 H14C 109.5 .
H14A C14 H14C 109.5 .
H14B C14 H14C 109.5 .
C59 C58 C57 121.2(2) .
C59 C58 H58 119.4 .
C57 C58 H58 119.4 .
C6 C5 C12 117.31(19) .
C6 C5 B1 117.03(18) .
C12 C5 B1 125.62(19) .
C43 C44 C45 120.2(2) .
C43 C44 H44 119.9 .
C45 C44 H44 119.9 .
C3 C4 C11 119.10(19) .
C3 C4 P1 121.38(16) .
C11 C4 P1 119.52(14) .
C27 C28 C29 120.0(2) .
C27 C28 H28 120 .
C29 C28 H28 120 .
C8 C7 C6 117.58(19) .
C8 C7 C20 123.36(19) .
C6 C7 C20 119.06(18) .
C64 C65 C66 119.6(2) .
C64 C65 H65 120.2 .
C66 C65 H65 120.2 .
C35 C30 C31 119.0(2) .
C35 C30 P1 120.14(16) .
C31 C30 P1 120.70(15) .
C63 C62 C67 121.8(2) .
C63 C62 O3 115.62(19) .
C67 C62 O3 122.6(2) .
C53 C54 C55 120.5(2) .
C53 C54 H54 119.7 .
C55 C54 H54 119.7 .
C32 C31 C30 120.7(2) .
C32 C31 H31 119.7 .
C30 C31 H31 119.7 .
C24 C25 C26 120.2(2) .
C24 C25 H25 119.9 .
C26 C25 H25 119.9 .
C46 C47 C42 121.5(2) .
C46 C47 H47 119.2 .
C42 C47 H47 119.2 .
C34 C33 C32 119.7(2) .
C34 C33 H33 120.1 .
C32 C33 H33 120.1 .
C66 C67 C62 118.2(2) .
C66 C67 H67 120.9 .
C62 C67 H67 120.9 .
C28 C27 C26 120.3(2) .
C28 C27 H27 119.8 .
C26 C27 H27 119.8 .
C44 C43 C42 122.0(2) .
C44 C43 H43 119 .
C42 C43 H43 119 .
C45 C46 C47 120.3(2) .
C45 C46 H46 119.8 .
C47 C46 H46 119.8 .
C33 C34 C35 120.45(19) .
C33 C34 H34 119.8 .
C35 C34 H34 119.8 .
C100 C101 Cl2 112.3(2) .
C100 C101 H102 109.2 .
Cl2 C101 H102 109.2 .
C100 C101 H103 109.2 .
Cl2 C101 H103 109.2 .
H102 C101 H103 107.9 .
C7 C20 C22 112.82(18) .
C7 C20 C23 109.6(2) .
C22 C20 C23 108.5(2) .
C7 C20 C21 108.35(19) .
C22 C20 C21 108.3(2) .
C23 C20 C21 109.18(19) .
C7 C8 C13 121.98(19) .
C7 C8 H8 119 .
C13 C8 H8 119 .
C51 C50 C55 122.0(2) .
C51 C50 O1 119.6(2) .
C55 C50 O1 118.3(2) .
C50 C55 C54 118.5(2) .
C50 C55 H55 120.7 .
C54 C55 H55 120.7 .
C4 C11 C10 120.46(17) .
C4 C11 S1 118.91(15) .
C10 C11 S1 120.59(15) .
C48 B1 C36 122.82(19) .
C48 B1 C5 121.2(2) .
C36 B1 C5 115.84(19) .
C31 C32 C33 120.2(2) .
C31 C32 H32 119.9 .
C33 C32 H32 119.9 .
Pt1 C49 H49A 109.5 .
Pt1 C49 H49B 109.5 .
H49A C49 H49B 109.5 .
Pt1 C49 H49C 109.5 .
H49A C49 H49C 109.5 .
H49B C49 H49C 109.5 .

loop_
_geom_bond_atom_site_label_1
_geom_bond_atom_site_label_2
_geom_bond_distance
_geom_bond_site_symmetry_2
Pt1 C42 2.059(2) .
Pt1 C49 2.101(2) .
Pt1 P2 2.2204(5) .
Pt1 P1 2.2958(5) .
P2 O1 1.5992(15) .
P2 O2 1.6052(17) .
P2 O3 1.6090(16) .
P1 C30 1.826(2) .
P1 C24 1.829(2) .
P1 C4 1.832(2) .
S1 C11 1.7719(19) .
S1 C12 1.775(2) .
Cl2 C101 1.783(3) .
Cl3 C102 1.779(4) .
Cl1 C100 1.775(3) .
O3 C62 1.399(3) .
O2 C56 1.397(3) .
C22 C20 1.530(3) .
C22 H22A 0.98 .
C22 H22B 0.98 .
C22 H22C 0.98 .
O1 C50 1.404(2) .
C37 C38 1.392(3) .
C37 C36 1.405(3) .
C37 H37 0.95 .
C17 C16 1.539(3) .
C17 H17A 0.98 .
C17 H17B 0.98 .
C17 H17C 0.98 .
C53 C54 1.379(4) .
C53 C52 1.386(4) .
C53 H53 0.95 .
C1 C10 1.392(3) .
C1 C2 1.399(3) .
C1 H1 0.95 .
C18 C16 1.528(3) .
C18 H18A 0.98 .
C18 H18B 0.98 .
C18 H18C 0.98 .
C52 C51 1.388(3) .
C52 H52 0.95 .
C48 B1 1.564(3) .
C48 H48A 0.98 .
C48 H48B 0.98 .
C48 H48C 0.98 .
C3 C2 1.389(3) .
C3 C4 1.399(3) .
C3 H3 0.95 .
C23 C20 1.537(3) .
C23 H23A 0.98 .
C23 H23B 0.98 .
C23 H23C 0.98 .
C63 C62 1.378(3) .
C63 C64 1.387(4) .
C63 H63 0.95 .
C61 C56 1.383(3) .
C61 C60 1.396(3) .
C61 H61 0.95 .
C15 C9 1.536(3) .
C15 H15A 0.98 .
C15 H15B 0.98 .
C15 H15C 0.98 .
C10 C11 1.407(3) .
C10 C9 1.538(3) .
C2 C16 1.536(3) .
C40 C39 1.383(3) .
C40 C41 1.388(3) .
C40 H40 0.95 .
C102 C102 1.430(7) 2_756
C102 H104 0.99 .
C102 H105 0.99 .
C29 C28 1.389(3) .
C29 C24 1.402(3) .
C29 H29 0.95 .
C51 C50 1.376(3) .
C51 H51 0.95 .
C59 C58 1.381(4) .
C59 C60 1.383(3) .
C59 H59 0.95 .
C36 C41 1.408(3) .
C36 B1 1.566(3) .
C6 C5 1.392(3) .
C6 C7 1.398(3) .
C6 H6 0.95 .
C39 C38 1.387(4) .
C39 H39 0.95 .
C38 H38 0.95 .
C13 C12 1.398(3) .
C13 C8 1.402(3) .
C13 C9 1.534(3) .
C64 C65 1.381(4) .
C64 H64 0.95 .
C9 C14 1.546(3) .
C60 H60 0.95 .
C24 C25 1.389(3) .
C100 C101 1.491(4) .
C100 H101 0.99 .
C100 H100 0.99 .
C42 C47 1.398(3) .
C42 C43 1.403(3) .
C26 C27 1.385(3) .
C26 C25 1.396(3) .
C26 H26 0.95 .
C19 C16 1.535(3) .
C19 H19A 0.98 .
C19 H19B 0.98 .
C19 H19C 0.98 .
C12 C5 1.407(3) .
C57 C56 1.388(3) .
C57 C58 1.392(3) .
C57 H57 0.95 .
C35 C34 1.395(3) .
C35 C30 1.399(3) .
C35 H35 0.95 .
C66 C65 1.383(4) .
C66 C67 1.387(3) .
C66 H66 0.95 .
C21 C20 1.544(3) .
C21 H21A 0.98 .
C21 H21B 0.98 .
C21 H21C 0.98 .
C41 H41 0.95 .
C45 C46 1.384(3) .
C45 C44 1.388(3) .
C45 H45 0.95 .
C14 H14A 0.98 .
C14 H14B 0.98 .
C14 H14C 0.98 .
C58 H58 0.95 .
C5 B1 1.573(3) .
C44 C43 1.386(3) .
C44 H44 0.95 .
C4 C11 1.402(3) .
C28 C27 1.382(3) .
C28 H28 0.95 .
C7 C8 1.393(3) .
C7 C20 1.529(3) .
C65 H65 0.95 .
C30 C31 1.399(3) .
C62 C67 1.391(3) .
C54 C55 1.392(3) .
C54 H54 0.95 .
C31 C32 1.380(3) .
C31 H31 0.95 .
C25 H25 0.95 .
C47 C46 1.397(3) .
C47 H47 0.95 .
C33 C34 1.383(3) .
C33 C32 1.394(3) .
C33 H33 0.95 .
C67 H67 0.95 .
C27 H27 0.95 .
C43 H43 0.95 .
C46 H46 0.95 .
C34 H34 0.95 .
C101 H102 0.99 .
C101 H103 0.99 .
C8 H8 0.95 .
C50 C55 1.381(3) .
C55 H55 0.95 .
C32 H32 0.95 .
C49 H49A 0.98 .
C49 H49B 0.98 .
C49 H49C 0.98 .

loop_
_geom_torsion_atom_site_label_1
_geom_torsion_atom_site_label_2
_geom_torsion_atom_site_label_3
_geom_torsion_atom_site_label_4
_geom_torsion
C42 Pt1 P2 O1 -83.84(9)
P1 Pt1 P2 O1 102.53(7)
C42 Pt1 P2 O2 154.71(10)
P1 Pt1 P2 O2 -18.92(8)
C42 Pt1 P2 O3 31.22(9)
P1 Pt1 P2 O3 -142.41(7)
C49 Pt1 P1 C30 153.80(11)
P2 Pt1 P1 C30 -27.17(9)
C49 Pt1 P1 C24 -84.68(10)
P2 Pt1 P1 C24 94.35(7)
C49 Pt1 P1 C4 30.20(10)
P2 Pt1 P1 C4 -150.77(7)
O1 P2 O3 C62 171.62(16)
O2 P2 O3 C62 -79.31(17)
Pt1 P2 O3 C62 50.27(18)
O1 P2 O2 C56 63.3(2)
O3 P2 O2 C56 -40.8(2)
Pt1 P2 O2 C56 -172.35(18)
O2 P2 O1 C50 -65.8(2)
O3 P2 O1 C50 40.7(2)
Pt1 P2 O1 C50 167.23(17)
C54 C53 C52 C51 0.0(4)
C2 C1 C10 C11 2.2(3)
C2 C1 C10 C9 -174.7(2)
C4 C3 C2 C1 -2.7(3)
C4 C3 C2 C16 -179.73(19)
C10 C1 C2 C3 1.9(3)
C10 C1 C2 C16 179.0(2)
C53 C52 C51 C50 0.1(4)
C38 C37 C36 C41 0.0(3)
C38 C37 C36 B1 177.8(2)
C41 C40 C39 C38 0.3(4)
C40 C39 C38 C37 1.7(4)
C36 C37 C38 C39 -1.8(4)
C62 C63 C64 C65 -0.6(4)
C12 C13 C9 C15 -171.09(19)
C8 C13 C9 C15 10.1(3)
C12 C13 C9 C10 -47.1(3)
C8 C13 C9 C10 134.1(2)
C12 C13 C9 C14 71.6(2)
C8 C13 C9 C14 -107.2(2)
C1 C10 C9 C13 -130.7(2)
C11 C10 C9 C13 52.4(3)
C1 C10 C9 C15 -6.9(3)
C11 C10 C9 C15 176.24(19)
C1 C10 C9 C14 110.6(2)
C11 C10 C9 C14 -66.3(2)
C58 C59 C60 C61 0.8(4)
C56 C61 C60 C59 -0.9(3)
C28 C29 C24 C25 -1.4(3)
C28 C29 C24 P1 -170.91(17)
C30 P1 C24 C25 33.1(2)
C4 P1 C24 C25 138.03(18)
Pt1 P1 C24 C25 -99.72(18)
C30 P1 C24 C29 -157.69(17)
C4 P1 C24 C29 -52.77(19)
Pt1 P1 C24 C29 69.47(17)
C49 Pt1 C42 C47 -105.83(19)
P2 Pt1 C42 C47 74.10(18)
C49 Pt1 C42 C43 71.91(18)
P2 Pt1 C42 C43 -108.16(17)
C8 C13 C12 C5 0.7(3)
C9 C13 C12 C5 -178.12(19)
C8 C13 C12 S1 -179.83(16)
C9 C13 C12 S1 1.3(3)
C11 S1 C12 C13 35.12(19)
C11 S1 C12 C5 -145.39(17)
C3 C2 C16 C18 112.9(2)
C1 C2 C16 C18 -64.0(3)
C3 C2 C16 C19 -128.0(2)
C1 C2 C16 C19 55.1(3)
C3 C2 C16 C17 -7.0(3)
C1 C2 C16 C17 176.0(2)
C39 C40 C41 C36 -2.1(4)
C37 C36 C41 C40 2.0(3)
B1 C36 C41 C40 -176.0(2)
C60 C61 C56 C57 0.4(3)
C60 C61 C56 O2 -177.9(2)
C58 C57 C56 C61 0.1(4)
C58 C57 C56 O2 178.3(2)
P2 O2 C56 C61 -166.57(17)
P2 O2 C56 C57 15.1(3)
C60 C59 C58 C57 -0.2(4)
C56 C57 C58 C59 -0.2(4)
C7 C6 C5 C12 -0.8(3)
C7 C6 C5 B1 176.8(2)
C13 C12 C5 C6 0.8(3)
S1 C12 C5 C6 -178.66(16)
C13 C12 C5 B1 -176.5(2)
S1 C12 C5 B1 4.0(3)
C46 C45 C44 C43 -0.5(4)
C2 C3 C4 C11 -0.6(3)
C2 C3 C4 P1 179.47(16)
C30 P1 C4 C3 90.56(18)
C24 P1 C4 C3 -19.3(2)
Pt1 P1 C4 C3 -133.67(15)
C30 P1 C4 C11 -89.40(18)
C24 P1 C4 C11 160.78(16)
Pt1 P1 C4 C11 46.37(18)
C24 C29 C28 C27 1.0(3)
C5 C6 C7 C8 -0.8(3)
C5 C6 C7 C20 179.2(2)
C63 C64 C65 C66 2.1(5)
C67 C66 C65 C64 -1.0(4)
C34 C35 C30 C31 -1.4(3)
C34 C35 C30 P1 -176.26(17)
C24 P1 C30 C35 -144.46(17)
C4 P1 C30 C35 106.65(18)
Pt1 P1 C30 C35 -23.9(2)
C24 P1 C30 C31 40.8(2)
C4 P1 C30 C31 -68.1(2)
Pt1 P1 C30 C31 161.38(15)
C64 C63 C62 C67 -2.1(4)
C64 C63 C62 O3 178.4(2)
P2 O3 C62 C63 -159.79(18)
P2 O3 C62 C67 20.7(3)
C52 C53 C54 C55 0.6(4)
C35 C30 C31 C32 1.1(3)
P1 C30 C31 C32 175.93(19)
C29 C24 C25 C26 1.1(3)
P1 C24 C25 C26 170.22(18)
C27 C26 C25 C24 -0.4(3)
C43 C42 C47 C46 0.0(3)
Pt1 C42 C47 C46 177.80(18)
C65 C66 C67 C62 -1.6(4)
C63 C62 C67 C66 3.1(4)
O3 C62 C67 C66 -177.4(2)
C29 C28 C27 C26 -0.3(4)
C25 C26 C27 C28 0.0(4)
C45 C44 C43 C42 0.9(4)
C47 C42 C43 C44 -0.7(3)
Pt1 C42 C43 C44 -178.53(18)
C44 C45 C46 C47 -0.2(4)
C42 C47 C46 C45 0.4(4)
C32 C33 C34 C35 -0.3(4)
C30 C35 C34 C33 1.0(3)
Cl1 C100 C101 Cl2 -66.8(3)
C8 C7 C20 C22 -5.4(3)
C6 C7 C20 C22 174.6(2)
C8 C7 C20 C23 -126.5(2)
C6 C7 C20 C23 53.6(3)
C8 C7 C20 C21 114.5(2)
C6 C7 C20 C21 -65.5(3)
C6 C7 C8 C13 2.4(3)
C20 C7 C8 C13 -177.5(2)
C12 C13 C8 C7 -2.4(3)
C9 C13 C8 C7 176.4(2)
C52 C51 C50 C55 -0.6(4)
C52 C51 C50 O1 -176.9(2)
P2 O1 C50 C51 -81.2(3)
P2 O1 C50 C55 102.4(2)
C51 C50 C55 C54 1.1(4)
O1 C50 C55 C54 177.5(2)
C53 C54 C55 C50 -1.1(4)
C3 C4 C11 C10 4.8(3)
P1 C4 C11 C10 -175.21(16)
C3 C4 C11 S1 -173.05(16)
P1 C4 C11 S1 6.9(2)
C1 C10 C11 C4 -5.6(3)
C9 C10 C11 C4 171.44(19)
C1 C10 C11 S1 172.26(16)
C9 C10 C11 S1 -10.7(3)
C12 S1 C11 C4 147.85(17)
C12 S1 C11 C10 -30.02(19)
C37 C36 B1 C48 -13.1(3)
C41 C36 B1 C48 164.7(2)
C37 C36 B1 C5 162.5(2)
C41 C36 B1 C5 -19.7(3)
C6 C5 B1 C48 114.1(2)
C12 C5 B1 C48 -68.5(3)
C6 C5 B1 C36 -61.6(3)
C12 C5 B1 C36 115.8(2)
C30 C31 C32 C33 -0.4(4)
C34 C33 C32 C31 0.0(4)
